data_1010487
loop_
_publ_author_name
'Rinne, F'
'Hentschel, H'
'Leonhardt, J'

_publ_section_title
;
Ueber feinbauliche Versuche zur Konstitution des Natriumhydrofluorids
unter Verwendung der Atombereiche und ueber die roentgenographische
Erforschung dieser Verbindung.
;
_journal_coden_ASTM ZEKGAX
_journal_name_full
;
Zeitschrift fuer Kristallographie, Kristallgeometrie, Kristallphysik,
Kristallchemie (-144,1977)
;
_journal_page_first 629
_journal_page_last 640
_journal_volume 58
_journal_year 1923
_chemical_formula_structural 'Na H F2'
_chemical_formula_sum 'F2 H Na'
_chemical_name_systematic 'Sodium hydrogen difluoride'
_space_group_IT_number 166
_symmetry_cell_setting trigonal
_symmetry_space_group_name_Hall '-P 3* 2'
_symmetry_space_group_name_H-M 'R -3 m :R'
_cell_angle_alpha 39.73(5)
_cell_angle_beta 39.73(5)
_cell_angle_gamma 39.73(5)
_cell_formula_units_Z 1
_cell_length_a 5.17(5)
_cell_length_b 5.17(5)
_cell_length_c 5.17(5)
_cell_volume 50.8
_exptl_crystal_density_meas 2.09
_cod_original_sg_symbol_H-M 'R -3 m R'
_cod_original_formula_sum 'H F2 Na'
_cod_database_code 1010487

loop_
_symmetry_equiv_pos_as_xyz
x,y,z
y,x,z
y,z,x
x,z,y
z,x,y
z,y,x
-x,-y,-z
-y,-x,-z
-y,-z,-x
-x,-z,-y
-z,-x,-y
-z,-y,-x

loop_
_atom_site_label
_atom_site_type_symbol
_atom_site_symmetry_multiplicity
_atom_site_Wyckoff_symbol
_atom_site_fract_x
_atom_site_fract_y
_atom_site_fract_z
_atom_site_occupancy
_atom_site_attached_hydrogens
_atom_site_calc_flag
Na1 Na1+ 1 a 0. 0. 0. 1. 0 d
F1 F1- 2 c 0.4167 0.4167 0.4167 1. 0 d
H1 H1+ 1 b 0.5 0.5 0.5 1. 0 d

loop_
_atom_type_symbol
_atom_type_oxidation_number
Na1+ 1.000
F1- -1.000
H1+ 1.000

loop_
_cod_changelog_entry_id
_cod_changelog_entry_author
_cod_changelog_entry_date
_cod_changelog_entry_text
1 'Vaitkus, Antanas' 2024-12-12T17:16:25+02:00
;
 Corrected the '_atom_site_attached_hydrogens' data item values by setting
 them all to '0' after consulting the original publication. Prior to this
 change the 'F1' atom site was incorrectly marked as having 1 attached
 hydrogen atom.
;
